data_2227603
loop_
_publ_author_name
'Mou, Jie'
'Yu, Chen-Xia'
'Yao, Chang-Sheng'

_publ_section_title
;
 Ethyl
 7-(2-chlorophenyl)-5-trifluoromethyl-4,7-dihydro-1,2,4-triazolo[1,5-<i>a</i>]pyrimidine-6-carboxylate
;
_journal_coeditor_code HG2715
_journal_issue 10
_journal_name_full 'Acta Crystallographica Section E'
_journal_page_first o2642
_journal_paper_doi 10.1107/S1600536810037712
_journal_volume 66
_journal_year 2010
_chemical_formula_iupac 'C15 H12 Cl F3 N4 O2'
_chemical_formula_moiety 'C15 H12 Cl F3 N4 O2'
_chemical_formula_sum 'C15 H12 Cl F3 N4 O2'
_chemical_formula_weight 372.74
_chemical_name_systematic
;
Ethyl 7-(2-chlorophenyl)-5-trifluoromethyl-4,7-dihydro-1,2,4-triazolo[1,5-\
<i>a</i>]pyrimidine-6-carboxylate
;
_space_group_IT_number 14
_symmetry_cell_setting monoclinic
_symmetry_space_group_name_Hall '-P 2yn'
_symmetry_space_group_name_H-M 'P 1 21/n 1'
_atom_sites_solution_hydrogens geom
_atom_sites_solution_primary direct
_atom_sites_solution_secondary difmap
_audit_creation_method SHELXL-97
_cell_angle_alpha 90.00
_cell_angle_beta 99.237(9)
_cell_angle_gamma 90.00
_cell_formula_units_Z 4
_cell_length_a 9.8927(12)
_cell_length_b 6.8055(6)
_cell_length_c 24.403(3)
_cell_measurement_reflns_used 3832
_cell_measurement_temperature 113(2)
_cell_measurement_theta_max 27.9
_cell_measurement_theta_min 2.4
_cell_volume 1621.6(3)
_computing_cell_refinement 'CrystalClear (Rigaku/MSC, 2002)'
_computing_data_collection 'CrystalClear (Rigaku/MSC, 2002)'
_computing_data_reduction 'CrystalClear (Rigaku/MSC, 2002)'
_computing_molecular_graphics 'SHELXTL (Sheldrick, 2008)'
_computing_publication_material 'SHELXTL (Sheldrick, 2008)'
_computing_structure_refinement 'SHELXL97 (Sheldrick, 2008)'
_computing_structure_solution 'SHELXS97 (Sheldrick, 2008)'
_diffrn_ambient_temperature 113(2)
_diffrn_detector_area_resol_mean 7.31
_diffrn_measured_fraction_theta_full 0.995
_diffrn_measured_fraction_theta_max 0.995
_diffrn_measurement_device_type 'Rigaku Saturn'
_diffrn_measurement_method \w
_diffrn_radiation_monochromator confocal
_diffrn_radiation_source 'rotating anode'
_diffrn_radiation_type MoK\a
_diffrn_radiation_wavelength 0.71070
_diffrn_reflns_av_R_equivalents 0.0431
_diffrn_reflns_av_sigmaI/netI 0.0432
_diffrn_reflns_limit_h_max 13
_diffrn_reflns_limit_h_min -13
_diffrn_reflns_limit_k_max 8
_diffrn_reflns_limit_k_min -8
_diffrn_reflns_limit_l_max 32
_diffrn_reflns_limit_l_min -32
_diffrn_reflns_number 14364
_diffrn_reflns_theta_full 27.88
_diffrn_reflns_theta_max 27.88
_diffrn_reflns_theta_min 2.37
_diffrn_standards_decay_% 0
_diffrn_standards_interval_count 0
_diffrn_standards_interval_time 0
_diffrn_standards_number 0
_exptl_absorpt_coefficient_mu 0.285
_exptl_absorpt_correction_T_max 0.9452
_exptl_absorpt_correction_T_min 0.9296
_exptl_absorpt_correction_type multi-scan
_exptl_absorpt_process_details crystalclear
_exptl_crystal_colour colorless
_exptl_crystal_density_diffrn 1.527
_exptl_crystal_density_method 'not measured'
_exptl_crystal_description block
_exptl_crystal_F_000 760
_exptl_crystal_size_max 0.26
_exptl_crystal_size_mid 0.22
_exptl_crystal_size_min 0.20
_refine_diff_density_max 0.274
_refine_diff_density_min -0.404
_refine_ls_extinction_method none
_refine_ls_goodness_of_fit_ref 1.081
_refine_ls_hydrogen_treatment mixed
_refine_ls_matrix_type full
_refine_ls_number_parameters 242
_refine_ls_number_reflns 3835
_refine_ls_number_restraints 6
_refine_ls_restrained_S_all 1.092
_refine_ls_R_factor_all 0.0600
_refine_ls_R_factor_gt 0.0467
_refine_ls_shift/su_max 0.001
_refine_ls_shift/su_mean 0.000
_refine_ls_structure_factor_coef Fsqd
_refine_ls_weighting_details 'calc w=1/[\s^2^(Fo^2^)+(0.0596P)^2^+0.2191P] where P=(Fo^2^+2Fc^2^)/3'
_refine_ls_weighting_scheme calc
_refine_ls_wR_factor_gt 0.1118
_refine_ls_wR_factor_ref 0.1208
_reflns_number_gt 3058
_reflns_number_total 3835
_reflns_threshold_expression >2sigma(I)
_cod_data_source_file hg2715.cif
_cod_data_source_block I
_cod_original_sg_symbol_H-M 'P 21/n'
_cod_database_code 2227603
_cod_database_fobs_code 2227603

loop_
_symmetry_equiv_pos_as_xyz
'x, y, z'
'-x+1/2, y+1/2, -z+1/2'
'-x, -y, -z'
'x-1/2, -y-1/2, z-1/2'

loop_
_atom_site_type_symbol
_atom_site_label
_atom_site_fract_x
_atom_site_fract_y
_atom_site_fract_z
_atom_site_U_iso_or_equiv
_atom_site_adp_type
_atom_site_calc_flag
_atom_site_refinement_flags
_atom_site_occupancy
_atom_site_disorder_assembly
_atom_site_disorder_group
Cl Cl1 -0.02142(6) 1.41310(7) 0.14247(2) 0.04311(18) Uani d . 1 . .
F F1 0.35904(10) 0.54406(16) 0.01321(5) 0.0375(3) Uani d . 1 . .
F F2 0.44949(11) 0.82808(16) 0.01419(5) 0.0334(3) Uani d . 1 . .
F F3 0.47647(11) 0.65227(16) 0.08811(5) 0.0329(3) Uani d . 1 . .
O O1 0.33660(14) 1.2697(2) 0.11875(6) 0.0369(3) Uani d . 1 A .
N N1 0.14288(14) 0.6813(2) 0.03869(6) 0.0211(3) Uani d . 1 . .
N N2 0.00227(14) 0.9257(2) 0.06666(6) 0.0213(3) Uani d . 1 . .
N N3 -0.13449(15) 0.9673(2) 0.06434(6) 0.0261(3) Uani d . 1 . .
N N4 -0.10446(14) 0.6764(2) 0.02200(6) 0.0228(3) Uani d . 1 . .
C C1 0.01658(17) 0.7543(2) 0.04212(7) 0.0198(3) Uani d . 1 . .
C C2 0.11062(17) 1.0474(2) 0.09691(7) 0.0205(3) Uani d . 1 . .
H H2 0.1003 1.1842 0.0819 0.025 Uiso calc R 1 . .
C C3 0.24727(17) 0.9649(2) 0.08603(7) 0.0215(4) Uani d . 1 A .
C C4 0.25580(16) 0.7931(2) 0.05905(7) 0.0199(3) Uani d . 1 . .
C C5 0.09913(17) 1.0529(2) 0.15815(7) 0.0217(4) Uani d . 1 . .
C C6 0.04123(19) 1.2105(3) 0.18215(8) 0.0274(4) Uani d . 1 . .
C C7 0.0304(2) 1.2109(3) 0.23816(8) 0.0356(5) Uani d . 1 . .
H H7 -0.0083 1.3206 0.2541 0.043 Uiso calc R 1 . .
C C8 0.0765(2) 1.0501(3) 0.27056(8) 0.0381(5) Uani d . 1 . .
H H8 0.0690 1.0490 0.3089 0.046 Uiso calc R 1 . .
C C9 0.1329(2) 0.8925(3) 0.24762(8) 0.0355(5) Uani d . 1 . .
H H9 0.1644 0.7823 0.2700 0.043 Uiso calc R 1 . .
C C10 0.14409(19) 0.8941(3) 0.19169(8) 0.0284(4) Uani d . 1 . .
H H10 0.1833 0.7842 0.1761 0.034 Uiso calc R 1 . .
C C11 0.36016(18) 1.1040(3) 0.10611(7) 0.0249(4) Uani d D 1 . .
O O2 0.48511(16) 1.0381(3) 0.10610(10) 0.0390(6) Uani d PD 0.845(3) A 1
C C12 0.5990(2) 1.1697(4) 0.12467(11) 0.0315(6) Uani d PD 0.845(3) A 1
H H12A 0.5678 1.3077 0.1199 0.038 Uiso calc PR 0.845(3) A 1
H H12B 0.6721 1.1489 0.1019 0.038 Uiso calc PR 0.845(3) A 1
C C13 0.6540(3) 1.1316(5) 0.18435(12) 0.0518(8) Uani d PD 0.845(3) A 1
H H13A 0.5832 1.1607 0.2070 0.078 Uiso calc PR 0.845(3) A 1
H H13B 0.7338 1.2157 0.1960 0.078 Uiso calc PR 0.845(3) A 1
H H13C 0.6812 0.9934 0.1892 0.078 Uiso calc PR 0.845(3) A 1
O O2' 0.4728(9) 0.9900(15) 0.1298(5) 0.0390(6) Uani d PD 0.155(3) A 2
C C12' 0.5996(11) 1.0954(19) 0.1454(7) 0.0315(6) Uani d PD 0.155(3) A 2
H H12C 0.5860 1.2056 0.1704 0.038 Uiso calc PR 0.155(3) A 2
H H12D 0.6309 1.1499 0.1120 0.038 Uiso calc PR 0.155(3) A 2
C C13' 0.7072(14) 0.952(2) 0.1752(7) 0.0518(8) Uani d PD 0.155(3) A 2
H H13D 0.6847 0.9190 0.2117 0.078 Uiso calc PR 0.155(3) A 2
H H13E 0.7979 1.0133 0.1796 0.078 Uiso calc PR 0.155(3) A 2
H H13F 0.7076 0.8317 0.1530 0.078 Uiso calc PR 0.155(3) A 2
C C14 0.38686(17) 0.7050(2) 0.04419(7) 0.0225(4) Uani d . 1 . .
C C15 -0.19178(18) 0.8142(3) 0.03716(7) 0.0255(4) Uani d . 1 . .
H H15 -0.2884 0.8001 0.0285 0.031 Uiso calc R 1 . .
H H1 0.146(2) 0.567(3) 0.0203(9) 0.039(6) Uiso d . 1 . .

loop_
_atom_site_aniso_label
_atom_site_aniso_U_11
_atom_site_aniso_U_22
_atom_site_aniso_U_33
_atom_site_aniso_U_12
_atom_site_aniso_U_13
_atom_site_aniso_U_23
Cl1 0.0546(4) 0.0261(3) 0.0533(4) 0.0094(2) 0.0228(3) 0.0025(2)
F1 0.0217(6) 0.0361(6) 0.0564(8) -0.0049(5) 0.0118(5) -0.0233(5)
F2 0.0250(6) 0.0366(6) 0.0418(7) -0.0032(4) 0.0153(5) 0.0102(5)
F3 0.0249(6) 0.0370(6) 0.0359(6) 0.0063(5) 0.0023(5) 0.0070(5)
O1 0.0310(8) 0.0290(7) 0.0506(9) -0.0071(6) 0.0063(6) -0.0098(6)
N1 0.0169(7) 0.0207(7) 0.0259(8) -0.0011(5) 0.0038(6) -0.0039(6)
N2 0.0150(7) 0.0256(7) 0.0231(7) 0.0003(5) 0.0022(6) -0.0043(6)
N3 0.0169(7) 0.0317(8) 0.0293(8) 0.0022(6) 0.0026(6) -0.0046(6)
N4 0.0172(7) 0.0261(8) 0.0245(8) -0.0008(6) 0.0017(6) -0.0028(6)
C1 0.0175(8) 0.0224(8) 0.0191(8) -0.0011(6) 0.0022(6) -0.0002(6)
C2 0.0194(8) 0.0210(8) 0.0208(8) -0.0021(6) 0.0022(6) -0.0027(6)
C3 0.0186(8) 0.0250(8) 0.0207(8) -0.0015(7) 0.0030(7) -0.0007(6)
C4 0.0168(8) 0.0235(8) 0.0194(8) -0.0023(6) 0.0030(6) 0.0023(6)
C5 0.0177(8) 0.0269(9) 0.0205(8) -0.0036(7) 0.0027(7) -0.0028(7)
C6 0.0251(9) 0.0283(9) 0.0295(10) -0.0030(7) 0.0069(7) -0.0045(7)
C7 0.0325(11) 0.0440(12) 0.0329(11) -0.0062(9) 0.0134(8) -0.0141(9)
C8 0.0311(11) 0.0631(14) 0.0207(9) -0.0098(10) 0.0057(8) -0.0034(9)
C9 0.0281(10) 0.0525(12) 0.0260(10) 0.0015(9) 0.0043(8) 0.0104(9)
C10 0.0249(9) 0.0341(10) 0.0263(9) 0.0022(8) 0.0046(7) 0.0019(8)
C11 0.0215(9) 0.0318(10) 0.0217(9) -0.0031(7) 0.0051(7) -0.0037(7)
O2 0.0174(8) 0.0325(10) 0.0652(16) -0.0059(7) 0.0001(8) -0.0180(10)
C12 0.0184(10) 0.0282(14) 0.0467(16) -0.0069(9) 0.0016(10) -0.0065(11)
C13 0.0329(15) 0.070(2) 0.0506(17) -0.0184(13) 0.0010(12) -0.0013(15)
O2' 0.0174(8) 0.0325(10) 0.0652(16) -0.0059(7) 0.0001(8) -0.0180(10)
C12' 0.0184(10) 0.0282(14) 0.0467(16) -0.0069(9) 0.0016(10) -0.0065(11)
C13' 0.0329(15) 0.070(2) 0.0506(17) -0.0184(13) 0.0010(12) -0.0013(15)
C14 0.0197(8) 0.0227(8) 0.0258(9) -0.0040(6) 0.0059(7) -0.0004(7)
C15 0.0165(8) 0.0313(9) 0.0282(9) 0.0003(7) 0.0020(7) -0.0029(7)

loop_
_atom_type_symbol
_atom_type_description
_atom_type_scat_dispersion_real
_atom_type_scat_dispersion_imag
_atom_type_scat_source
C C 0.0033 0.0016 'International Tables Vol C Tables 4.2.6.8 and 6.1.1.4'
H H 0.0000 0.0000 'International Tables Vol C Tables 4.2.6.8 and 6.1.1.4'
N N 0.0061 0.0033 'International Tables Vol C Tables 4.2.6.8 and 6.1.1.4'
O O 0.0106 0.0060 'International Tables Vol C Tables 4.2.6.8 and 6.1.1.4'
F F 0.0171 0.0103 'International Tables Vol C Tables 4.2.6.8 and 6.1.1.4'
Cl Cl 0.1484 0.1585 'International Tables Vol C Tables 4.2.6.8 and 6.1.1.4'

loop_
_geom_angle_atom_site_label_1
_geom_angle_atom_site_label_2
_geom_angle_atom_site_label_3
_geom_angle_site_symmetry_1
_geom_angle_site_symmetry_3
_geom_angle
_geom_angle_publ_flag
C1 N1 C4 . . 118.45(14) ?
C1 N1 H1 . . 116.7(14) ?
C4 N1 H1 . . 124.6(14) ?
C1 N2 N3 . . 109.72(13) ?
C1 N2 C2 . . 127.16(14) ?
N3 N2 C2 . . 122.86(13) ?
C15 N3 N2 . . 101.51(14) ?
C1 N4 C15 . . 101.41(14) ?
N4 C1 N2 . . 111.19(15) ?
N4 C1 N1 . . 127.88(15) ?
N2 C1 N1 . . 120.91(15) ?
N2 C2 C5 . . 110.32(13) ?
N2 C2 C3 . . 107.61(13) ?
C5 C2 C3 . . 112.88(14) ?
N2 C2 H2 . . 108.6 ?
C5 C2 H2 . . 108.6 ?
C3 C2 H2 . . 108.6 ?
C4 C3 C11 . . 127.56(16) ?
C4 C3 C2 . . 121.99(15) ?
C11 C3 C2 . . 110.36(14) ?
C3 C4 N1 . . 122.93(16) ?
C3 C4 C14 . . 125.36(15) ?
N1 C4 C14 . . 111.62(14) ?
C10 C5 C6 . . 117.92(16) ?
C10 C5 C2 . . 119.70(15) ?
C6 C5 C2 . . 122.36(15) ?
C7 C6 C5 . . 121.26(18) ?
C7 C6 Cl1 . . 117.98(15) ?
C5 C6 Cl1 . . 120.75(14) ?
C8 C7 C6 . . 119.36(18) ?
C8 C7 H7 . . 120.3 ?
C6 C7 H7 . . 120.3 ?
C9 C8 C7 . . 120.29(18) ?
C9 C8 H8 . . 119.9 ?
C7 C8 H8 . . 119.9 ?
C8 C9 C10 . . 119.89(19) ?
C8 C9 H9 . . 120.1 ?
C10 C9 H9 . . 120.1 ?
C5 C10 C9 . . 121.27(18) ?
C5 C10 H10 . . 119.4 ?
C9 C10 H10 . . 119.4 ?
O1 C11 O2 . . 122.77(17) ?
O1 C11 O2' . . 125.9(5) ?
O2 C11 O2' . . 29.2(5) ?
O1 C11 C3 . . 121.07(16) ?
O2 C11 C3 . . 116.05(16) ?
O2' C11 C3 . . 106.8(4) ?
C11 O2 C12 . . 118.11(18) ?
O2 C12 C13 . . 109.9(2) ?
O2 C12 H12A . . 109.7 ?
C13 C12 H12A . . 109.7 ?
O2 C12 H12B . . 109.7 ?
C13 C12 H12B . . 109.7 ?
H12A C12 H12B . . 108.2 ?
C11 O2' C12' . . 115.7(8) ?
O2' C12' C13' . . 108.4(10) ?
O2' C12' H12C . . 110.0 ?
C13' C12' H12C . . 110.0 ?
O2' C12' H12D . . 110.0 ?
C13' C12' H12D . . 110.0 ?
H12C C12' H12D . . 108.4 ?
C12' C13' H13D . . 109.5 ?
C12' C13' H13E . . 109.5 ?
H13D C13' H13E . . 109.5 ?
C12' C13' H13F . . 109.5 ?
H13D C13' H13F . . 109.5 ?
H13E C13' H13F . . 109.5 ?
F3 C14 F2 . . 107.78(13) ?
F3 C14 F1 . . 106.64(14) ?
F2 C14 F1 . . 106.11(14) ?
F3 C14 C4 . . 113.45(14) ?
F2 C14 C4 . . 111.87(14) ?
F1 C14 C4 . . 110.60(13) ?
N3 C15 N4 . . 116.16(15) ?
N3 C15 H15 . . 121.9 ?
N4 C15 H15 . . 121.9 ?

loop_
_geom_bond_atom_site_label_1
_geom_bond_atom_site_label_2
_geom_bond_site_symmetry_2
_geom_bond_distance
_geom_bond_publ_flag
Cl1 C6 . 1.7407(19) ?
F1 C14 . 1.3339(19) ?
F2 C14 . 1.3293(19) ?
F3 C14 . 1.326(2) ?
O1 C11 . 1.202(2) ?
N1 C1 . 1.359(2) ?
N1 C4 . 1.377(2) ?
N1 H1 . 0.90(2) ?
N2 C1 . 1.329(2) ?
N2 N3 . 1.3744(19) ?
N2 C2 . 1.458(2) ?
N3 C15 . 1.314(2) ?
N4 C1 . 1.329(2) ?
N4 C15 . 1.366(2) ?
C2 C5 . 1.517(2) ?
C2 C3 . 1.526(2) ?
C2 H2 . 1.0000 ?
C3 C4 . 1.351(2) ?
C3 C11 . 1.486(2) ?
C4 C14 . 1.524(2) ?
C5 C10 . 1.385(2) ?
C5 C6 . 1.389(2) ?
C6 C7 . 1.388(3) ?
C7 C8 . 1.384(3) ?
C7 H7 . 0.9500 ?
C8 C9 . 1.369(3) ?
C8 H8 . 0.9500 ?
C9 C10 . 1.387(3) ?
C9 H9 . 0.9500 ?
C10 H10 . 0.9500 ?
C11 O2 . 1.315(2) ?
C11 O2' . 1.404(8) ?
O2 C12 . 1.453(3) ?
C12 C13 . 1.493(4) ?
C12 H12A . 0.9900 ?
C12 H12B . 0.9900 ?
C13 H13A . 0.9800 ?
C13 H13B . 0.9800 ?
C13 H13C . 0.9800 ?
O2' C12' . 1.442(9) ?
C12' C13' . 1.539(9) ?
C12' H12C . 0.9900 ?
C12' H12D . 0.9900 ?
C13' H13D . 0.9800 ?
C13' H13E . 0.9800 ?
C13' H13F . 0.9800 ?
C15 H15 . 0.9500 ?

loop_
_geom_hbond_atom_site_label_D
_geom_hbond_atom_site_label_H
_geom_hbond_atom_site_label_A
_geom_hbond_site_symmetry_A
_geom_hbond_distance_DH
_geom_hbond_distance_HA
_geom_hbond_distance_DA
_geom_hbond_angle_DHA
N1 H1 N4 3_565 0.90(2) 1.96(2) 2.843(2) 166.3(19)

loop_
_geom_torsion_atom_site_label_1
_geom_torsion_atom_site_label_2
_geom_torsion_atom_site_label_3
_geom_torsion_atom_site_label_4
_geom_torsion_site_symmetry_1
_geom_torsion_site_symmetry_2
_geom_torsion_site_symmetry_3
_geom_torsion_site_symmetry_4
_geom_torsion
_geom_torsion_publ_flag
C1 N2 N3 C15 . . . . -0.87(18) ?
C2 N2 N3 C15 . . . . -175.36(15) ?
C15 N4 C1 N2 . . . . -0.70(18) ?
C15 N4 C1 N1 . . . . -179.05(17) ?
N3 N2 C1 N4 . . . . 1.04(19) ?
C2 N2 C1 N4 . . . . 175.24(15) ?
N3 N2 C1 N1 . . . . 179.53(15) ?
C2 N2 C1 N1 . . . . -6.3(3) ?
C4 N1 C1 N4 . . . . 175.37(16) ?
C4 N1 C1 N2 . . . . -2.8(2) ?
C1 N2 C2 C5 . . . . -112.47(18) ?
N3 N2 C2 C5 . . . . 61.02(19) ?
C1 N2 C2 C3 . . . . 11.1(2) ?
N3 N2 C2 C3 . . . . -175.44(14) ?
N2 C2 C3 C4 . . . . -8.1(2) ?
C5 C2 C3 C4 . . . . 113.82(18) ?
N2 C2 C3 C11 . . . . 168.67(13) ?
C5 C2 C3 C11 . . . . -69.36(18) ?
C11 C3 C4 N1 . . . . -175.26(16) ?
C2 C3 C4 N1 . . . . 1.0(3) ?
C11 C3 C4 C14 . . . . 0.8(3) ?
C2 C3 C4 C14 . . . . 177.07(15) ?
C1 N1 C4 C3 . . . . 5.2(2) ?
C1 N1 C4 C14 . . . . -171.36(14) ?
N2 C2 C5 C10 . . . . 77.54(19) ?
C3 C2 C5 C10 . . . . -42.9(2) ?
N2 C2 C5 C6 . . . . -100.70(18) ?
C3 C2 C5 C6 . . . . 138.88(17) ?
C10 C5 C6 C7 . . . . 0.9(3) ?
C2 C5 C6 C7 . . . . 179.21(16) ?
C10 C5 C6 Cl1 . . . . -178.49(13) ?
C2 C5 C6 Cl1 . . . . -0.2(2) ?
C5 C6 C7 C8 . . . . -0.9(3) ?
Cl1 C6 C7 C8 . . . . 178.59(15) ?
C6 C7 C8 C9 . . . . 0.3(3) ?
C7 C8 C9 C10 . . . . 0.1(3) ?
C6 C5 C10 C9 . . . . -0.5(3) ?
C2 C5 C10 C9 . . . . -178.84(16) ?
C8 C9 C10 C5 . . . . 0.0(3) ?
C4 C3 C11 O1 . . . . 163.90(19) ?
C2 C3 C11 O1 . . . . -12.7(2) ?
C4 C3 C11 O2 . . . . -12.5(3) ?
C2 C3 C11 O2 . . . . 170.95(18) ?
C4 C3 C11 O2' . . . . -42.3(6) ?
C2 C3 C11 O2' . . . . 141.1(6) ?
O1 C11 O2 C12 . . . . 2.9(3) ?
O2' C11 O2 C12 . . . . -103.3(10) ?
C3 C11 O2 C12 . . . . 179.19(18) ?
C11 O2 C12 C13 . . . . 96.5(3) ?
O1 C11 O2' C12' . . . . -35.7(14) ?
O2 C11 O2' C12' . . . . 58.5(11) ?
C3 C11 O2' C12' . . . . 172.2(10) ?
C11 O2' C12' C13' . . . . 174.9(12) ?
C3 C4 C14 F3 . . . . 66.0(2) ?
N1 C4 C14 F3 . . . . -117.51(15) ?
C3 C4 C14 F2 . . . . -56.2(2) ?
N1 C4 C14 F2 . . . . 120.30(15) ?
C3 C4 C14 F1 . . . . -174.22(16) ?
N1 C4 C14 F1 . . . . 2.25(19) ?
N2 N3 C15 N4 . . . . 0.5(2) ?
C1 N4 C15 N3 . . . . 0.1(2) ?
